data_1573029
loop_
_publ_author_name
'Roper, Natalie J.'
'Campbell, Aaron D. G.'
'Waddell, Paul G.'
'Brown, Alistair K.'
'Ermanis, Kristaps'
'Armstrong, Roly J.'

_publ_section_title
;
 A stereodivergent multicomponent approach for the synthesis of C-N
 atropisomeric peptide analogues.
;
_journal_issue 40
_journal_name_full 'Chemical science'
_journal_page_first 16743
_journal_page_last 16751
_journal_paper_doi 10.1039/d4sc04700a
_journal_volume 15
_journal_year 2024
_chemical_formula_moiety 'C29 H27 Br N2 O2'
_chemical_formula_sum 'C29 H27 Br N2 O2'
_chemical_formula_weight 515.43
_space_group_crystal_system orthorhombic
_space_group_IT_number 61
_space_group_name_Hall '-P 2ac 2ab'
_space_group_name_H-M_alt 'P b c a'
_atom_sites_solution_hydrogens mixed
_atom_sites_solution_primary dual
_audit_creation_date 2024-09-09
_audit_creation_method
;
Olex2 1.5-ac5-023
(compiled 2022.04.12 svn.rca3783a0 for Rigaku Oxford Diffraction, GUI svn.r6498)
;
_audit_update_record
;
2024-09-10 deposited with the CCDC.	2024-09-16 downloaded from the CCDC.
;
_cell_angle_alpha 90
_cell_angle_beta 90
_cell_angle_gamma 90
_cell_formula_units_Z 8
_cell_length_a 21.3491(3)
_cell_length_b 9.93950(10)
_cell_length_c 22.8671(3)
_cell_measurement_reflns_used 11395
_cell_measurement_temperature 150.0(2)
_cell_measurement_theta_max 76.8780
_cell_measurement_theta_min 4.3750
_cell_volume 4852.38(11)
_computing_cell_refinement 'CrysAlisPro 1.171.43.126a (Rigaku OD, 2024)'
_computing_data_collection 'CrysAlisPro system (CCD 43.126a 64-bit (release 11-06-2024))'
_computing_data_reduction 'CrysAlisPro 1.171.43.126a (Rigaku OD, 2024)'
_computing_molecular_graphics 'Olex2 1.5-ac5-023 (Dolomanov et al., 2009)'
_computing_publication_material 'Olex2 1.5-ac5-023 (Dolomanov et al., 2009)'
_computing_structure_refinement 'SHELXL 2019/1 (Sheldrick, 2015)'
_computing_structure_solution 'SHELXT 2018/2 (Sheldrick, 2018)'
_diffrn_ambient_environment N~2~
_diffrn_ambient_temperature 150.0(2)
_diffrn_detector 'Hybrid Pixel Array Detector'
_diffrn_detector_area_resol_mean 10.0000
_diffrn_detector_type 'HyPix-Arc 100'
_diffrn_measured_fraction_theta_full 0.997
_diffrn_measured_fraction_theta_max 0.937
_diffrn_measurement_details
;
List of Runs (angles in degrees, time in seconds):

  # Type    Start    End  Width  t~exp~   \w     \q     \k     \f   Frames
#--------------------------------------------------------------------------
  1  \w     74.00 101.00   0.50    0.58    --   46.55 125.00 -90.00   54
  2  \w    132.00 178.00   0.50    2.32    --  108.12  45.00-150.00   92
  3  \w     97.00 123.00   0.50    2.32    --  108.12  45.00-150.00   52
  4  \w    -36.00  22.00   0.50    0.58    --   46.55 -19.00   0.00  116
  5  \w     18.00  51.00   0.50    2.32    --   97.16 -45.00 -60.00   66
  6  \w    -25.00   1.00   0.50    0.58    --   46.55 -16.00  97.00   52
  7  \w     31.00  56.00   0.50    2.32    --  108.12 -61.00   0.00   50
  8  \w     24.00  51.00   0.50    2.32    --   97.16 -45.00  30.00   54
  9  \w     22.00  48.00   0.50    2.32    --   97.16 -45.00 150.00   52
 10  \w    -11.00  15.00   0.50    0.58    --  -47.30  19.00 -60.00   52
 11  \w     69.00 107.00   0.50    2.32    --  108.12-111.00 -47.00   76
 12  \w     35.00  67.00   0.50    2.32    --  108.12-111.00 -47.00   64
 13  \w    -83.00 -56.00   0.50    2.32    --  -92.45 133.00 123.00   54
 14  \w   -105.00 -24.00   0.50    2.32    --  -92.45  77.00  60.00  162
 15  \w   -116.00 -79.00   0.50    2.32    --  -92.45 -16.00  97.00   74
 16  \w   -165.00-137.00   0.50    2.32    --  -92.45 -16.00  97.00   56
 17  \w   -125.00 -74.00   0.50    0.58    --  -47.30 -57.00  60.00  102
 18  \w    -58.00 -27.00   0.50    0.58    --  -47.30 -57.00  60.00   62
 19  \w    -56.00 -23.00   0.50    2.32    --  -92.45 -16.00  97.00   66
;
_diffrn_measurement_device 'four-circle diffractometer'
_diffrn_measurement_device_type 'XtaLAB Synergy, Single source at home/near, HyPix-Arc 100'
_diffrn_measurement_method '\w scans'
_diffrn_orient_matrix_type 'CrysAlisPro convention (1999,Acta A55,543-557)'
_diffrn_orient_matrix_UB_11 -0.0009528000
_diffrn_orient_matrix_UB_12 0.0320742000
_diffrn_orient_matrix_UB_13 -0.0659023000
_diffrn_orient_matrix_UB_21 -0.0721670000
_diffrn_orient_matrix_UB_22 0.0007344000
_diffrn_orient_matrix_UB_23 0.0009788000
_diffrn_orient_matrix_UB_31 0.0005613000
_diffrn_orient_matrix_UB_32 0.1516224000
_diffrn_orient_matrix_UB_33 0.0139155000
_diffrn_radiation_monochromator graphite
_diffrn_radiation_probe x-ray
_diffrn_radiation_type CuK\a
_diffrn_radiation_wavelength 1.54184
_diffrn_reflns_av_R_equivalents 0.0308
_diffrn_reflns_av_unetI/netI 0.0263
_diffrn_reflns_Laue_measured_fraction_full 0.997
_diffrn_reflns_Laue_measured_fraction_max 0.937
_diffrn_reflns_limit_h_max 26
_diffrn_reflns_limit_h_min -25
_diffrn_reflns_limit_k_max 12
_diffrn_reflns_limit_k_min -8
_diffrn_reflns_limit_l_max 27
_diffrn_reflns_limit_l_min -28
_diffrn_reflns_number 20583
_diffrn_reflns_point_group_measured_fraction_full 0.997
_diffrn_reflns_point_group_measured_fraction_max 0.937
_diffrn_reflns_theta_full 67.684
_diffrn_reflns_theta_max 77.192
_diffrn_reflns_theta_min 3.866
_diffrn_source 'fine-focus sealed X-ray tube'
_diffrn_source_type 'Enhance (Cu) X-ray Source'
_exptl_absorpt_coefficient_mu 2.535
_exptl_absorpt_correction_T_max 0.949
_exptl_absorpt_correction_T_min 0.703
_exptl_absorpt_correction_type analytical
_exptl_absorpt_process_details
;
CrysAlisPro 1.171.43.126a (Rigaku Oxford Diffraction, 2024)
Analytical numeric absorption correction using a multifaceted crystal
model based on expressions derived by R.C. Clark & J.S. Reid.
(Clark, R. C. & Reid, J. S. (1995). Acta Cryst. A51, 887-897)
Empirical absorption correction using spherical harmonics,
implemented in SCALE3 ABSPACK scaling algorithm.
;
_exptl_crystal_colour colourless
_exptl_crystal_colour_primary colourless
_exptl_crystal_density_diffrn 1.411
_exptl_crystal_description plate
_exptl_crystal_F_000 2128
_exptl_crystal_size_max 0.23
_exptl_crystal_size_mid 0.07
_exptl_crystal_size_min 0.02
_refine_diff_density_max 0.477
_refine_diff_density_min -0.487
_refine_diff_density_rms 0.061
_refine_ls_extinction_method none
_refine_ls_goodness_of_fit_ref 1.193
_refine_ls_hydrogen_treatment mixed
_refine_ls_matrix_type full
_refine_ls_number_parameters 313
_refine_ls_number_reflns 4824
_refine_ls_number_restraints 0
_refine_ls_restrained_S_all 1.193
_refine_ls_R_factor_all 0.0426
_refine_ls_R_factor_gt 0.0378
_refine_ls_shift/su_max 0.003
_refine_ls_shift/su_mean 0.000
_refine_ls_structure_factor_coef Fsqd
_refine_ls_weighting_details 'w=1/[\s^2^(Fo^2^)+(0.0106P)^2^+8.7782P] where P=(Fo^2^+2Fc^2^)/3'
_refine_ls_weighting_scheme calc
_refine_ls_wR_factor_gt 0.0912
_refine_ls_wR_factor_ref 0.0930
_reflns_Friedel_coverage 0.000
_reflns_number_gt 4282
_reflns_number_total 4824
_reflns_threshold_expression 'I > 2\s(I)'
_cod_data_source_file d4sc04700a3.cif
_cod_data_source_block rja240028_2_fa
_cod_database_code 1573029
_chemical_oxdiff_formula 'C29 H27 Br1 N2 O2'
_shelx_space_group_comment
;
The symmetry employed for this shelxl refinement is uniquely defined
by the following loop, which should always be used as a source of
symmetry information in preference to the above space-group names.
They are only intended as comments.
;
_shelx_estimated_absorpt_t_max 0.951
_shelx_estimated_absorpt_t_min 0.593
_diffrn_oxdiff_digest_frames
;
01ad83d86606334a7d3e95cb1f9d02d34001356a9e2
;
_olex2_refinement_description
;
1. Fixed Uiso
 At 1.2 times of:
  All C(H) groups, All N(H) groups
 At 1.5 times of:
  All C(H,H,H) groups
2.a Ternary CH refined with riding coordinates:
 C18(H18)
2.b Aromatic/amide H refined with riding coordinates:
 C3(H3), C4(H4), C5(H5), C6(H6), C7(H7), C9(H9), C10(H10), C11(H11), C12(H12),
 C13(H13), C14(H14), C21(H21), C22(H22), C23(H23), C24(H24), C25(H25)
2.c Idealised Me refined as rotating group:
 C27(H27A,H27B,H27C), C28(H28A,H28B,H28C), C29(H29A,H29B,H29C)
;
_shelx_shelxl_version_number 2019/1
_olex2_submission_special_instructions 'No special instructions were received'
_oxdiff_exptl_absorpt_empirical_details
;
Empirical correction (ABSPACK) includes:
- Absorption correction using spherical harmonics
- Frame scaling
;
_oxdiff_exptl_absorpt_empirical_full_max 1.305
_oxdiff_exptl_absorpt_empirical_full_min 0.712

loop_
_space_group_symop_operation_xyz
'x, y, z'
'-x+1/2, -y, z+1/2'
'-x, y+1/2, -z+1/2'
'x+1/2, -y+1/2, -z'
'-x, -y, -z'
'x-1/2, y, -z-1/2'
'x, -y-1/2, z-1/2'
'-x-1/2, y-1/2, z'

loop_
_atom_site_label
_atom_site_type_symbol
_atom_site_fract_x
_atom_site_fract_y
_atom_site_fract_z
_atom_site_U_iso_or_equiv
_atom_site_adp_type
_atom_site_occupancy
_atom_site_site_symmetry_order
_atom_site_calc_flag
_atom_site_refinement_flags_posn
_atom_site_refinement_flags_adp
_atom_site_refinement_flags_occupancy
_atom_site_disorder_assembly
_atom_site_disorder_group
Br1 Br 0.58668(2) -0.02290(3) 0.59390(2) 0.03443(10) Uani 1 1 d . . . . .
O1 O 0.75670(9) 0.1590(2) 0.59224(8) 0.0345(5) Uani 1 1 d . . . . .
O2 O 0.73804(9) 0.37153(17) 0.69918(8) 0.0246(4) Uani 1 1 d . . . . .
N1 N 0.66019(10) 0.2346(2) 0.61696(9) 0.0200(4) Uani 1 1 d . . . . .
N2 N 0.75980(10) 0.1663(2) 0.73992(9) 0.0207(4) Uani 1 1 d . . . . .
H2 H 0.7525(15) 0.091(3) 0.7332(13) 0.025 Uiso 1 1 d . U . . .
C1 C 0.70791(12) 0.2159(3) 0.57818(11) 0.0238(5) Uani 1 1 d . . . . .
C2 C 0.69725(12) 0.2664(3) 0.51683(11) 0.0236(5) Uani 1 1 d . . . . .
C3 C 0.66048(13) 0.1940(3) 0.47796(12) 0.0303(6) Uani 1 1 d . . . . .
H3 H 0.641906 0.111610 0.489926 0.036 Uiso 1 1 calc R U . . .
C4 C 0.65076(14) 0.2416(3) 0.42165(12) 0.0357(7) Uani 1 1 d . . . . .
H4 H 0.626120 0.190867 0.394980 0.043 Uiso 1 1 calc R U . . .
C5 C 0.67672(14) 0.3621(3) 0.40420(13) 0.0360(7) Uani 1 1 d . . . . .
H5 H 0.669378 0.395525 0.365876 0.043 Uiso 1 1 calc R U . . .
C6 C 0.71342(16) 0.4339(3) 0.44285(13) 0.0382(7) Uani 1 1 d . . . . .
H6 H 0.731483 0.516777 0.430853 0.046 Uiso 1 1 calc R U . . .
C7 C 0.72428(15) 0.3866(3) 0.49897(12) 0.0337(7) Uani 1 1 d . . . . .
H7 H 0.750087 0.436148 0.525071 0.040 Uiso 1 1 calc R U . . .
C8 C 0.60762(12) 0.3175(3) 0.60176(10) 0.0211(5) Uani 1 1 d . . . . .
C9 C 0.61805(13) 0.4534(3) 0.60089(11) 0.0245(5) Uani 1 1 d . . . . .
H9 H 0.658308 0.487018 0.610858 0.029 Uiso 1 1 calc R U . . .
C10 C 0.57044(14) 0.5438(3) 0.58555(12) 0.0312(6) Uani 1 1 d . . . . .
H10 H 0.578951 0.637520 0.583766 0.037 Uiso 1 1 calc R U . . .
C11 C 0.51200(14) 0.4971(3) 0.57322(12) 0.0333(7) Uani 1 1 d . . . . .
H11 H 0.479575 0.559205 0.564172 0.040 Uiso 1 1 calc R U . . .
C12 C 0.43758(14) 0.3131(4) 0.55904(13) 0.0401(8) Uani 1 1 d . . . . .
H12 H 0.405765 0.377305 0.550918 0.048 Uiso 1 1 calc R U . . .
C13 C 0.42389(15) 0.1801(4) 0.55652(14) 0.0460(9) Uani 1 1 d . . . . .
H13 H 0.382649 0.151779 0.546939 0.055 Uiso 1 1 calc R U . . .
C14 C 0.47027(15) 0.0845(4) 0.56797(13) 0.0403(8) Uani 1 1 d . . . . .
H14 H 0.460541 -0.008576 0.565489 0.048 Uiso 1 1 calc R U . . .
C15 C 0.52979(13) 0.1241(3) 0.58279(11) 0.0285(6) Uani 1 1 d . . . . .
C16 C 0.54736(12) 0.2621(3) 0.58732(10) 0.0232(5) Uani 1 1 d . . . . .
C17 C 0.49876(13) 0.3580(3) 0.57364(11) 0.0294(6) Uani 1 1 d . . . . .
C18 C 0.67078(12) 0.1820(2) 0.67647(10) 0.0196(5) Uani 1 1 d . . . . .
H18 H 0.679865 0.083566 0.673231 0.024 Uiso 1 1 calc R U . . .
C19 C 0.72794(11) 0.2502(3) 0.70515(10) 0.0193(5) Uani 1 1 d . . . . .
C20 C 0.61575(12) 0.1995(2) 0.71810(10) 0.0204(5) Uani 1 1 d . . . . .
C21 C 0.59005(13) 0.0869(3) 0.74486(11) 0.0252(5) Uani 1 1 d . . . . .
H21 H 0.603201 -0.000304 0.733038 0.030 Uiso 1 1 calc R U . . .
C22 C 0.54538(13) 0.0999(3) 0.78866(12) 0.0303(6) Uani 1 1 d . . . . .
H22 H 0.528603 0.021956 0.806911 0.036 Uiso 1 1 calc R U . . .
C23 C 0.52536(13) 0.2258(3) 0.80565(12) 0.0293(6) Uani 1 1 d . . . . .
H23 H 0.495152 0.234809 0.835903 0.035 Uiso 1 1 calc R U . . .
C24 C 0.54930(13) 0.3387(3) 0.77865(12) 0.0276(6) Uani 1 1 d . . . . .
H24 H 0.534861 0.425383 0.789770 0.033 Uiso 1 1 calc R U . . .
C25 C 0.59461(13) 0.3261(3) 0.73508(11) 0.0247(5) Uani 1 1 d . . . . .
H25 H 0.611138 0.404301 0.716876 0.030 Uiso 1 1 calc R U . . .
C26 C 0.81598(12) 0.1998(3) 0.77473(11) 0.0217(5) Uani 1 1 d . . . . .
C27 C 0.82754(13) 0.0803(3) 0.81511(12) 0.0278(6) Uani 1 1 d . . . . .
H27A H 0.794698 0.076962 0.845015 0.042 Uiso 1 1 calc R U . . .
H27B H 0.868471 0.090239 0.834030 0.042 Uiso 1 1 calc R U . . .
H27C H 0.826889 -0.003073 0.792249 0.042 Uiso 1 1 calc R U . . .
C28 C 0.80455(13) 0.3245(3) 0.81235(12) 0.0273(6) Uani 1 1 d . . . . .
H28A H 0.802104 0.404186 0.787189 0.041 Uiso 1 1 calc R U . . .
H28B H 0.839116 0.335269 0.840165 0.041 Uiso 1 1 calc R U . . .
H28C H 0.765116 0.314140 0.833809 0.041 Uiso 1 1 calc R U . . .
C29 C 0.87132(13) 0.2207(3) 0.73343(13) 0.0306(6) Uani 1 1 d . . . . .
H29A H 0.879836 0.136889 0.712277 0.046 Uiso 1 1 calc R U . . .
H29B H 0.908386 0.246455 0.756086 0.046 Uiso 1 1 calc R U . . .
H29C H 0.861258 0.292069 0.705404 0.046 Uiso 1 1 calc R U . . .

loop_
_atom_site_aniso_label
_atom_site_aniso_U_11
_atom_site_aniso_U_22
_atom_site_aniso_U_33
_atom_site_aniso_U_23
_atom_site_aniso_U_13
_atom_site_aniso_U_12
Br1 0.0535(2) 0.02060(15) 0.02916(15) -0.00050(11) -0.00728(13) -0.00917(13)
O1 0.0352(11) 0.0399(12) 0.0284(10) 0.0046(9) 0.0023(9) 0.0161(9)
O2 0.0332(10) 0.0154(9) 0.0253(9) 0.0007(7) -0.0022(8) -0.0021(7)
N1 0.0255(11) 0.0184(10) 0.0161(9) -0.0007(8) -0.0010(8) 0.0009(9)
N2 0.0253(11) 0.0141(10) 0.0227(10) -0.0016(8) -0.0025(9) -0.0026(9)
C1 0.0291(13) 0.0201(13) 0.0221(12) -0.0025(10) 0.0001(10) 0.0020(10)
C2 0.0274(13) 0.0231(13) 0.0203(12) -0.0017(10) 0.0035(10) 0.0054(11)
C3 0.0337(15) 0.0305(14) 0.0266(13) 0.0018(12) -0.0001(11) -0.0024(12)
C4 0.0348(15) 0.0469(18) 0.0253(14) 0.0002(13) -0.0041(12) -0.0027(14)
C5 0.0414(17) 0.0451(18) 0.0216(13) 0.0090(13) 0.0023(12) 0.0049(14)
C6 0.055(2) 0.0306(16) 0.0293(15) 0.0057(13) 0.0079(14) -0.0053(14)
C7 0.0460(17) 0.0303(15) 0.0250(13) -0.0024(12) 0.0024(12) -0.0063(13)
C8 0.0274(13) 0.0211(12) 0.0148(11) -0.0009(9) -0.0004(10) 0.0016(10)
C9 0.0323(14) 0.0230(13) 0.0182(12) -0.0004(10) 0.0022(10) -0.0011(11)
C10 0.0488(17) 0.0228(13) 0.0221(13) 0.0027(11) 0.0085(12) 0.0086(12)
C11 0.0374(16) 0.0411(16) 0.0213(13) 0.0027(12) 0.0018(12) 0.0177(13)
C12 0.0287(15) 0.069(2) 0.0230(14) -0.0022(14) -0.0001(12) 0.0078(15)
C13 0.0277(16) 0.079(3) 0.0311(16) -0.0070(17) -0.0004(13) -0.0110(17)
C14 0.0436(18) 0.0516(19) 0.0257(14) -0.0039(14) 0.0017(13) -0.0212(16)
C15 0.0328(14) 0.0328(15) 0.0200(13) 0.0011(11) 0.0001(11) -0.0068(12)
C16 0.0252(12) 0.0316(14) 0.0128(11) -0.0012(10) 0.0018(9) -0.0012(11)
C17 0.0295(14) 0.0431(16) 0.0156(11) -0.0002(11) 0.0028(11) 0.0061(12)
C18 0.0261(13) 0.0147(11) 0.0182(11) 0.0016(9) -0.0017(10) 0.0003(10)
C19 0.0245(12) 0.0175(12) 0.0160(11) -0.0015(9) 0.0022(9) 0.0002(10)
C20 0.0258(13) 0.0195(12) 0.0158(11) 0.0002(9) -0.0043(10) -0.0008(10)
C21 0.0316(14) 0.0202(12) 0.0238(12) 0.0018(10) -0.0032(11) -0.0025(11)
C22 0.0335(15) 0.0313(15) 0.0260(14) 0.0034(12) 0.0010(11) -0.0093(12)
C23 0.0241(13) 0.0399(17) 0.0240(13) 0.0003(12) 0.0002(11) -0.0034(12)
C24 0.0304(14) 0.0280(14) 0.0244(13) -0.0017(11) -0.0012(11) 0.0055(11)
C25 0.0324(14) 0.0201(12) 0.0218(12) 0.0015(10) -0.0025(11) 0.0000(11)
C26 0.0212(12) 0.0213(12) 0.0225(12) -0.0018(10) -0.0019(10) -0.0002(10)
C27 0.0282(14) 0.0257(14) 0.0296(14) -0.0012(11) -0.0057(11) 0.0030(11)
C28 0.0310(14) 0.0237(14) 0.0273(13) -0.0053(11) -0.0044(11) 0.0014(11)
C29 0.0272(14) 0.0231(14) 0.0416(16) -0.0031(12) 0.0086(12) -0.0027(11)

loop_
_atom_type_symbol
_atom_type_description
_atom_type_scat_dispersion_real
_atom_type_scat_dispersion_imag
_atom_type_scat_source
C C 0.0181 0.0091 'International Tables Vol C Tables 4.2.6.8 and 6.1.1.4'
H H 0.0000 0.0000 'International Tables Vol C Tables 4.2.6.8 and 6.1.1.4'
Br Br -0.6763 1.2805 'International Tables Vol C Tables 4.2.6.8 and 6.1.1.4'
N N 0.0311 0.0180 'International Tables Vol C Tables 4.2.6.8 and 6.1.1.4'
O O 0.0492 0.0322 'International Tables Vol C Tables 4.2.6.8 and 6.1.1.4'

loop_
_exptl_crystal_face_index_h
_exptl_crystal_face_index_k
_exptl_crystal_face_index_l
_exptl_crystal_face_perp_dist
-1 0 0 0.0123
1 0 0 0.0083
0 0 -1 0.0442
0 0 1 0.0292
0 1 0 0.1191
0 -1 0 0.1091

loop_
_geom_angle_atom_site_label_1
_geom_angle_atom_site_label_2
_geom_angle_atom_site_label_3
_geom_angle
_geom_angle_site_symmetry_1
_geom_angle_site_symmetry_3
_geom_angle_publ_flag
C1 N1 C8 120.3(2) . . ?
C1 N1 C18 115.9(2) . . ?
C8 N1 C18 123.14(19) . . ?
C19 N2 H2 112(2) . . ?
C19 N2 C26 126.3(2) . . ?
C26 N2 H2 119(2) . . ?
O1 C1 N1 121.8(2) . . ?
O1 C1 C2 121.7(2) . . ?
N1 C1 C2 116.6(2) . . ?
C3 C2 C1 120.6(2) . . ?
C3 C2 C7 119.6(2) . . ?
C7 C2 C1 119.8(2) . . ?
C2 C3 H3 119.9 . . ?
C2 C3 C4 120.2(3) . . ?
C4 C3 H3 119.9 . . ?
C3 C4 H4 119.8 . . ?
C5 C4 C3 120.3(3) . . ?
C5 C4 H4 119.8 . . ?
C4 C5 H5 120.3 . . ?
C4 C5 C6 119.5(3) . . ?
C6 C5 H5 120.3 . . ?
C5 C6 H6 119.6 . . ?
C5 C6 C7 120.8(3) . . ?
C7 C6 H6 119.6 . . ?
C2 C7 H7 120.2 . . ?
C6 C7 C2 119.7(3) . . ?
C6 C7 H7 120.2 . . ?
N1 C8 C16 122.3(2) . . ?
C9 C8 N1 116.3(2) . . ?
C9 C8 C16 121.4(2) . . ?
C8 C9 H9 119.4 . . ?
C8 C9 C10 121.2(3) . . ?
C10 C9 H9 119.4 . . ?
C9 C10 H10 120.1 . . ?
C11 C10 C9 119.9(3) . . ?
C11 C10 H10 120.1 . . ?
C10 C11 H11 119.5 . . ?
C10 C11 C17 121.1(3) . . ?
C17 C11 H11 119.5 . . ?
C13 C12 H12 119.5 . . ?
C13 C12 C17 121.0(3) . . ?
C17 C12 H12 119.5 . . ?
C12 C13 H13 119.9 . . ?
C12 C13 C14 120.2(3) . . ?
C14 C13 H13 119.9 . . ?
C13 C14 H14 119.8 . . ?
C15 C14 C13 120.5(3) . . ?
C15 C14 H14 119.8 . . ?
C14 C15 Br1 113.6(2) . . ?
C14 C15 C16 122.5(3) . . ?
C16 C15 Br1 123.8(2) . . ?
C8 C16 C17 116.1(2) . . ?
C15 C16 C8 128.4(2) . . ?
C15 C16 C17 115.5(2) . . ?
C11 C17 C12 119.4(3) . . ?
C11 C17 C16 120.3(3) . . ?
C12 C17 C16 120.3(3) . . ?
N1 C18 H18 107.9 . . ?
N1 C18 C19 110.96(19) . . ?
N1 C18 C20 114.7(2) . . ?
C19 C18 H18 107.9 . . ?
C20 C18 H18 107.9 . . ?
C20 C18 C19 107.11(19) . . ?
O2 C19 N2 125.9(2) . . ?
O2 C19 C18 121.4(2) . . ?
N2 C19 C18 112.4(2) . . ?
C21 C20 C18 119.2(2) . . ?
C21 C20 C25 118.5(2) . . ?
C25 C20 C18 121.9(2) . . ?
C20 C21 H21 119.5 . . ?
C20 C21 C22 120.9(3) . . ?
C22 C21 H21 119.5 . . ?
C21 C22 H22 120.0 . . ?
C23 C22 C21 120.0(3) . . ?
C23 C22 H22 120.0 . . ?
C22 C23 H23 120.1 . . ?
C22 C23 C24 119.8(3) . . ?
C24 C23 H23 120.1 . . ?
C23 C24 H24 119.9 . . ?
C23 C24 C25 120.3(3) . . ?
C25 C24 H24 119.9 . . ?
C20 C25 C24 120.4(2) . . ?
C20 C25 H25 119.8 . . ?
C24 C25 H25 119.8 . . ?
N2 C26 C27 106.4(2) . . ?
N2 C26 C28 110.9(2) . . ?
N2 C26 C29 109.0(2) . . ?
C27 C26 C28 108.5(2) . . ?
C27 C26 C29 110.8(2) . . ?
C29 C26 C28 111.2(2) . . ?
C26 C27 H27A 109.5 . . ?
C26 C27 H27B 109.5 . . ?
C26 C27 H27C 109.5 . . ?
H27A C27 H27B 109.5 . . ?
H27A C27 H27C 109.5 . . ?
H27B C27 H27C 109.5 . . ?
C26 C28 H28A 109.5 . . ?
C26 C28 H28B 109.5 . . ?
C26 C28 H28C 109.5 . . ?
H28A C28 H28B 109.5 . . ?
H28A C28 H28C 109.5 . . ?
H28B C28 H28C 109.5 . . ?
C26 C29 H29A 109.5 . . ?
C26 C29 H29B 109.5 . . ?
C26 C29 H29C 109.5 . . ?
H29A C29 H29B 109.5 . . ?
H29A C29 H29C 109.5 . . ?
H29B C29 H29C 109.5 . . ?

loop_
_geom_bond_atom_site_label_1
_geom_bond_atom_site_label_2
_geom_bond_distance
_geom_bond_site_symmetry_2
_geom_bond_publ_flag
Br1 C15 1.917(3) . ?
O1 C1 1.228(3) . ?
O2 C19 1.232(3) . ?
N1 C1 1.363(3) . ?
N1 C8 1.436(3) . ?
N1 C18 1.475(3) . ?
N2 H2 0.78(3) . ?
N2 C19 1.338(3) . ?
N2 C26 1.477(3) . ?
C1 C2 1.507(3) . ?
C2 C3 1.387(4) . ?
C2 C7 1.388(4) . ?
C3 H3 0.9500 . ?
C3 C4 1.387(4) . ?
C4 H4 0.9500 . ?
C4 C5 1.379(4) . ?
C5 H5 0.9500 . ?
C5 C6 1.380(5) . ?
C6 H6 0.9500 . ?
C6 C7 1.386(4) . ?
C7 H7 0.9500 . ?
C8 C9 1.369(4) . ?
C8 C16 1.438(4) . ?
C9 H9 0.9500 . ?
C9 C10 1.401(4) . ?
C10 H10 0.9500 . ?
C10 C11 1.361(4) . ?
C11 H11 0.9500 . ?
C11 C17 1.411(4) . ?
C12 H12 0.9500 . ?
C12 C13 1.355(5) . ?
C12 C17 1.420(4) . ?
C13 H13 0.9500 . ?
C13 C14 1.397(5) . ?
C14 H14 0.9500 . ?
C14 C15 1.373(4) . ?
C15 C16 1.426(4) . ?
C16 C17 1.443(4) . ?
C18 H18 1.0000 . ?
C18 C19 1.543(3) . ?
C18 C20 1.522(3) . ?
C20 C21 1.389(4) . ?
C20 C25 1.392(4) . ?
C21 H21 0.9500 . ?
C21 C22 1.389(4) . ?
C22 H22 0.9500 . ?
C22 C23 1.378(4) . ?
C23 H23 0.9500 . ?
C23 C24 1.379(4) . ?
C24 H24 0.9500 . ?
C24 C25 1.394(4) . ?
C25 H25 0.9500 . ?
C26 C27 1.524(4) . ?
C26 C28 1.529(3) . ?
C26 C29 1.527(4) . ?
C27 H27A 0.9800 . ?
C27 H27B 0.9800 . ?
C27 H27C 0.9800 . ?
C28 H28A 0.9800 . ?
C28 H28B 0.9800 . ?
C28 H28C 0.9800 . ?
C29 H29A 0.9800 . ?
C29 H29B 0.9800 . ?
C29 H29C 0.9800 . ?

loop_
_geom_hbond_atom_site_label_D
_geom_hbond_atom_site_label_H
_geom_hbond_atom_site_label_A
_geom_hbond_distance_DH
_geom_hbond_distance_HA
_geom_hbond_distance_DA
_geom_hbond_angle_DHA
_geom_hbond_site_symmetry_A
_geom_hbond_publ_flag
N2 H2 O2 0.78(3) 2.33(3) 3.075(3) 162(3) 8_755 yes

loop_
_geom_torsion_atom_site_label_1
_geom_torsion_atom_site_label_2
_geom_torsion_atom_site_label_3
_geom_torsion_atom_site_label_4
_geom_torsion
_geom_torsion_site_symmetry_1
_geom_torsion_site_symmetry_2
_geom_torsion_site_symmetry_3
_geom_torsion_site_symmetry_4
_geom_torsion_publ_flag
Br1 C15 C16 C8 -1.6(4) . . . . ?
Br1 C15 C16 C17 176.07(18) . . . . ?
O1 C1 C2 C3 101.1(3) . . . . ?
O1 C1 C2 C7 -79.0(3) . . . . ?
N1 C1 C2 C3 -77.8(3) . . . . ?
N1 C1 C2 C7 102.1(3) . . . . ?
N1 C8 C9 C10 178.8(2) . . . . ?
N1 C8 C16 C15 -3.1(4) . . . . ?
N1 C8 C16 C17 179.3(2) . . . . ?
N1 C18 C19 O2 40.2(3) . . . . ?
N1 C18 C19 N2 -145.4(2) . . . . ?
N1 C18 C20 C21 122.6(2) . . . . ?
N1 C18 C20 C25 -64.4(3) . . . . ?
C1 N1 C8 C9 -73.4(3) . . . . ?
C1 N1 C8 C16 105.7(3) . . . . ?
C1 N1 C18 C19 60.7(3) . . . . ?
C1 N1 C18 C20 -177.8(2) . . . . ?
C1 C2 C3 C4 179.8(3) . . . . ?
C1 C2 C7 C6 -178.8(3) . . . . ?
C2 C3 C4 C5 -1.0(5) . . . . ?
C3 C2 C7 C6 1.0(4) . . . . ?
C3 C4 C5 C6 1.2(5) . . . . ?
C4 C5 C6 C7 -0.3(5) . . . . ?
C5 C6 C7 C2 -0.9(5) . . . . ?
C7 C2 C3 C4 -0.1(4) . . . . ?
C8 N1 C1 O1 171.2(2) . . . . ?
C8 N1 C1 C2 -9.9(3) . . . . ?
C8 N1 C18 C19 -110.5(2) . . . . ?
C8 N1 C18 C20 11.1(3) . . . . ?
C8 C9 C10 C11 2.3(4) . . . . ?
C8 C16 C17 C11 1.8(4) . . . . ?
C8 C16 C17 C12 -179.8(2) . . . . ?
C9 C8 C16 C15 176.0(3) . . . . ?
C9 C8 C16 C17 -1.7(4) . . . . ?
C9 C10 C11 C17 -2.2(4) . . . . ?
C10 C11 C17 C12 -178.4(3) . . . . ?
C10 C11 C17 C16 0.0(4) . . . . ?
C12 C13 C14 C15 1.1(5) . . . . ?
C13 C12 C17 C11 177.1(3) . . . . ?
C13 C12 C17 C16 -1.3(4) . . . . ?
C13 C14 C15 Br1 -177.9(2) . . . . ?
C13 C14 C15 C16 0.1(4) . . . . ?
C14 C15 C16 C8 -179.4(3) . . . . ?
C14 C15 C16 C17 -1.7(4) . . . . ?
C15 C16 C17 C11 -176.1(2) . . . . ?
C15 C16 C17 C12 2.3(4) . . . . ?
C16 C8 C9 C10 -0.3(4) . . . . ?
C17 C12 C13 C14 -0.4(5) . . . . ?
C18 N1 C1 O1 -0.2(4) . . . . ?
C18 N1 C1 C2 178.7(2) . . . . ?
C18 N1 C8 C9 97.3(3) . . . . ?
C18 N1 C8 C16 -83.6(3) . . . . ?
C18 C20 C21 C22 171.6(2) . . . . ?
C18 C20 C25 C24 -172.1(2) . . . . ?
C19 N2 C26 C27 169.8(2) . . . . ?
C19 N2 C26 C28 52.0(3) . . . . ?
C19 N2 C26 C29 -70.7(3) . . . . ?
C19 C18 C20 C21 -113.8(2) . . . . ?
C19 C18 C20 C25 59.2(3) . . . . ?
C20 C18 C19 O2 -85.7(3) . . . . ?
C20 C18 C19 N2 88.7(2) . . . . ?
C20 C21 C22 C23 0.8(4) . . . . ?
C21 C20 C25 C24 1.0(4) . . . . ?
C21 C22 C23 C24 0.7(4) . . . . ?
C22 C23 C24 C25 -1.3(4) . . . . ?
C23 C24 C25 C20 0.5(4) . . . . ?
C25 C20 C21 C22 -1.6(4) . . . . ?
C26 N2 C19 O2 -4.7(4) . . . . ?
C26 N2 C19 C18 -178.8(2) . . . . ?

loop_
_exptl_oxdiff_crystal_face_indexfrac_h
_exptl_oxdiff_crystal_face_indexfrac_k
_exptl_oxdiff_crystal_face_indexfrac_l
_exptl_oxdiff_crystal_face_x
_exptl_oxdiff_crystal_face_y
_exptl_oxdiff_crystal_face_z
-1.0002 0.0002 0.0003 0.0009 0.0722 -0.0005
1.0002 -0.0002 -0.0003 -0.0009 -0.0722 0.0005
-0.0003 -0.0005 -1.0003 0.0659 -0.0010 -0.0140
0.0003 0.0005 1.0003 -0.0659 0.0010 0.0140
-0.0009 0.9995 -0.0018 0.0322 0.0008 0.1515
0.0009 -0.9995 0.0018 -0.0322 -0.0008 -0.1515
